data_7238906
loop_
_publ_author_name
'Cao, Deng-Ke'
'Lu, Yue-Hao'
'Zheng, Tao'
'Zhang, Yu-Hao'
'Li, Yi-Zhi'
'Zheng, Li-Min'

_publ_section_title
;
 Reaction of an anthracene-based cyclic phosphonate ester with
 trimethylsilyl bromide unexpectedly generating two phosphonates:
 syntheses, crystal structures and fluorescent properties
;
_journal_issue 12
_journal_name_full 'RSC Advances'
_journal_page_first 4001
_journal_paper_doi 10.1039/c3ra22863k
_journal_volume 3
_journal_year 2013
_chemical_absolute_configuration unk
_chemical_formula_sum 'C20 H21 Br2 O3 P'
_chemical_formula_weight 500.16
_space_group_IT_number 19
_space_group_name_Hall 'P 2ac 2ab'
_space_group_name_H-M_alt 'P 21 21 21'
_symmetry_cell_setting orthorhombic
_symmetry_space_group_name_Hall 'P 2ac 2ab'
_symmetry_space_group_name_H-M 'P 21 21 21'
_atom_sites_solution_hydrogens geom
_atom_sites_solution_primary direct
_atom_sites_solution_secondary difmap
_audit_creation_method SHELXL-97
_cell_angle_alpha 90.00
_cell_angle_beta 90.00
_cell_angle_gamma 90.00
_cell_formula_units_Z 4
_cell_length_a 6.3845(17)
_cell_length_b 13.615(4)
_cell_length_c 22.618(7)
_cell_measurement_reflns_used 315
_cell_measurement_temperature 293(2)
_cell_measurement_theta_max 14.79
_cell_measurement_theta_min 2.96
_cell_volume 1966.1(10)
_computing_cell_refinement SMART
_computing_data_collection 'SMART (Bruker, 2000)'
_computing_data_reduction 'SAINT (Bruker, 2000)'
_computing_molecular_graphics SHELXTL
_computing_publication_material SHELXTL
_computing_structure_refinement SHELXTL
_computing_structure_solution 'SHELXTL (Bruker, 2000)'
_diffrn_ambient_temperature 293(2)
_diffrn_measured_fraction_theta_full 1.000
_diffrn_measured_fraction_theta_max 1.000
_diffrn_measurement_device_type 'Bruker Smart Aepex CCD area detector'
_diffrn_measurement_method 'phi and omega scans'
_diffrn_radiation_monochromator graphite
_diffrn_radiation_source 'fine-focus sealed tube'
_diffrn_radiation_type MoK\a
_diffrn_radiation_wavelength 0.71073
_diffrn_reflns_av_R_equivalents 0.0544
_diffrn_reflns_av_sigmaI/netI 0.0767
_diffrn_reflns_limit_h_max 7
_diffrn_reflns_limit_h_min -5
_diffrn_reflns_limit_k_max 16
_diffrn_reflns_limit_k_min -13
_diffrn_reflns_limit_l_max 27
_diffrn_reflns_limit_l_min -27
_diffrn_reflns_number 9612
_diffrn_reflns_theta_full 26.00
_diffrn_reflns_theta_max 26.00
_diffrn_reflns_theta_min 1.75
_exptl_absorpt_coefficient_mu 4.222
_exptl_absorpt_correction_T_max 0.65
_exptl_absorpt_correction_T_min 0.60
_exptl_absorpt_correction_type multi-scan
_exptl_absorpt_process_details 'SADABS; Bruker, 2000'
_exptl_crystal_colour yellow
_exptl_crystal_density_diffrn 1.690
_exptl_crystal_density_method 'not measured'
_exptl_crystal_description blocky
_exptl_crystal_F_000 1000
_exptl_crystal_size_max 0.2
_exptl_crystal_size_mid 0.1
_exptl_crystal_size_min 0.1
_refine_diff_density_max 0.377
_refine_diff_density_min -0.519
_refine_diff_density_rms 0.087
_refine_ls_abs_structure_details 'Flack H D (1983), Acta Cryst. A39, 876-881'
_refine_ls_abs_structure_Flack 0.058(15)
_refine_ls_extinction_method none
_refine_ls_goodness_of_fit_ref 1.057
_refine_ls_hydrogen_treatment constr
_refine_ls_matrix_type full
_refine_ls_number_parameters 226
_refine_ls_number_reflns 3852
_refine_ls_number_restraints 0
_refine_ls_restrained_S_all 1.057
_refine_ls_R_factor_all 0.0685
_refine_ls_R_factor_gt 0.0513
_refine_ls_shift/su_max 0.000
_refine_ls_shift/su_mean 0.000
_refine_ls_structure_factor_coef Fsqd
_refine_ls_weighting_details 'calc w=1/[\s^2^(Fo^2^)+(0.0501P)^2^+0.0000P] where P=(Fo^2^+2Fc^2^)/3'
_refine_ls_weighting_scheme calc
_refine_ls_wR_factor_gt 0.1020
_refine_ls_wR_factor_ref 0.1055
_reflns_number_gt 2932
_reflns_number_total 3852
_reflns_threshold_expression >2sigma(I)
_cod_data_source_file c3ra22863k.txt
_cod_data_source_block 3
_cod_depositor_comments
;
The following automatic conversions were performed:

data item '_symmetry_cell_setting' value 'Orthorhombic' was changed
to 'orthorhombic' in accordance with the
/home/saulius/struct/COD-crude-data/automatic-downloads/DataCite-retrospective/RSC/depositions/lib/dictionaries/cif_core.dic
dictionary named 'cif_core.dic' version 2.4.2 last updated on
2011-04-26.

Automatic conversion script
Id: cif_fix_values 6909 2019-04-08 15:41:33Z antanas 
;
_cod_original_sg_symbol_Hall 'P 2ac 2ab c'
_cod_original_sg_symbol_H-M 'P2(1)2(1)2(1) '
_cod_database_code 7238906

loop_
_symmetry_equiv_pos_as_xyz
'x, y, z'
'-x+1/2, -y, z+1/2'
'-x, y+1/2, -z+1/2'
'x+1/2, -y+1/2, -z'

loop_
_atom_site_label
_atom_site_type_symbol
_atom_site_fract_x
_atom_site_fract_y
_atom_site_fract_z
_atom_site_U_iso_or_equiv
_atom_site_adp_type
_atom_site_occupancy
_atom_site_symmetry_multiplicity
_atom_site_calc_flag
_atom_site_refinement_flags
Br1 Br 0.65071(12) 0.30652(6) 0.35691(3) 0.0587(2) Uani 1 1 d .
Br2 Br 1.29762(11) 0.55060(5) -0.03871(3) 0.04659(18) Uani 1 1 d .
P1 P 0.7907(3) 0.30876(11) 0.04723(6) 0.0355(3) Uani 1 1 d .
O1 O 0.5594(7) 0.3310(3) 0.06517(17) 0.0381(10) Uani 1 1 d .
H1A H 0.4694 0.3153 0.0325 0.057 Uiso 1 1 d R
O2 O 0.9187(7) 0.4030(3) 0.05956(17) 0.0411(10) Uani 1 1 d .
O3 O 0.8153(7) 0.2647(3) -0.01325(17) 0.0430(10) Uani 1 1 d .
C2 C 0.8406(9) 0.2430(3) 0.1622(2) 0.0300(11) Uani 1 1 d .
C15 C 0.6594(5) 0.1975(3) 0.18540(14) 0.0330(12) Uani 1 1 d G
C14 C 0.5295(6) 0.1393(3) 0.15064(11) 0.0366(13) Uani 1 1 d G
H14 H 0.5619 0.1288 0.1110 0.044 Uiso 1 1 calc R
C13 C 0.3513(6) 0.0970(3) 0.17504(15) 0.0463(15) Uani 1 1 d G
H13 H 0.2644 0.0581 0.1518 0.056 Uiso 1 1 calc R
C12 C 0.3030(5) 0.1128(3) 0.23420(16) 0.0414(14) Uani 1 1 d G
H12 H 0.1837 0.0844 0.2505 0.050 Uiso 1 1 calc R
C11 C 0.4329(6) 0.1709(3) 0.26897(11) 0.0463(16) Uani 1 1 d G
H11 H 0.4005 0.1814 0.3086 0.056 Uiso 1 1 calc R
C10 C 0.6111(5) 0.2132(3) 0.24456(14) 0.0379(14) Uani 1 1 d G
C9 C 0.7287(10) 0.2739(4) 0.2779(2) 0.0400(15) Uani 1 1 d .
C8 C 0.9112(10) 0.3232(4) 0.2555(3) 0.0394(14) Uani 1 1 d .
C7 C 1.0481(11) 0.3852(5) 0.2905(3) 0.0483(18) Uani 1 1 d .
H7 H 1.0153 0.3976 0.3299 0.058 Uiso 1 1 calc R
C6 C 1.2194(11) 0.4247(4) 0.2671(3) 0.0459(15) Uani 1 1 d .
H6 H 1.3002 0.4679 0.2894 0.055 Uiso 1 1 calc R
C5 C 1.2770(11) 0.4026(5) 0.2113(3) 0.0479(16) Uani 1 1 d .
H5 H 1.4011 0.4274 0.1958 0.057 Uiso 1 1 calc R
C4 C 1.1532(10) 0.3442(4) 0.1781(3) 0.0366(13) Uani 1 1 d .
H4 H 1.1961 0.3299 0.1398 0.044 Uiso 1 1 calc R
C3 C 0.9595(9) 0.3030(5) 0.1983(2) 0.0356(13) Uani 1 1 d .
C1 C 0.9020(9) 0.2227(4) 0.0967(2) 0.0339(12) Uani 1 1 d .
H1C H 0.8560 0.1572 0.0859 0.041 Uiso 1 1 calc R
H1B H 1.0534 0.2247 0.0931 0.041 Uiso 1 1 calc R
C18 C 0.8501(11) 0.4925(4) 0.0292(3) 0.0465(16) Uani 1 1 d .
H18A H 0.7029 0.5047 0.0368 0.056 Uiso 1 1 calc R
H18B H 0.8703 0.4861 -0.0132 0.056 Uiso 1 1 calc R
C17 C 0.9807(10) 0.5743(5) 0.0530(3) 0.0452(17) Uani 1 1 d .
C16 C 1.2178(11) 0.5581(5) 0.0435(3) 0.0459(14) Uani 1 1 d .
H16A H 1.2590 0.4978 0.0631 0.055 Uiso 1 1 calc R
H16B H 1.2938 0.6116 0.0620 0.055 Uiso 1 1 calc R
C19 C 0.9112(11) 0.6703(5) 0.0233(3) 0.0486(17) Uani 1 1 d .
H19A H 0.9730 0.6747 -0.0153 0.073 Uiso 1 1 calc R
H19B H 0.9558 0.7251 0.0468 0.073 Uiso 1 1 calc R
H19C H 0.7613 0.6710 0.0198 0.073 Uiso 1 1 calc R
C20 C 0.9451(12) 0.5786(5) 0.1200(3) 0.0508(18) Uani 1 1 d .
H20A H 0.8403 0.5314 0.1309 0.076 Uiso 1 1 calc R
H20B H 0.8989 0.6432 0.1309 0.076 Uiso 1 1 calc R
H20C H 1.0737 0.5638 0.1401 0.076 Uiso 1 1 calc R

loop_
_atom_site_aniso_label
_atom_site_aniso_U_11
_atom_site_aniso_U_22
_atom_site_aniso_U_33
_atom_site_aniso_U_23
_atom_site_aniso_U_13
_atom_site_aniso_U_12
Br1 0.0682(5) 0.0599(4) 0.0480(4) -0.0069(3) 0.0032(3) 0.0262(4)
Br2 0.0436(3) 0.0493(3) 0.0469(3) -0.0099(3) 0.0133(3) -0.0069(3)
P1 0.0392(8) 0.0399(7) 0.0275(6) 0.0017(6) -0.0006(6) -0.0010(7)
O1 0.040(2) 0.041(2) 0.034(2) -0.0179(17) 0.0080(17) 0.0046(18)
O2 0.037(2) 0.044(2) 0.043(2) 0.0162(19) -0.0040(18) -0.0075(19)
O3 0.040(2) 0.053(3) 0.037(2) 0.0003(18) -0.0023(19) 0.010(2)
C2 0.043(3) 0.017(2) 0.030(2) 0.0027(18) -0.004(2) 0.010(2)
C15 0.032(3) 0.040(3) 0.026(2) 0.008(2) -0.003(2) 0.002(3)
C14 0.038(3) 0.035(3) 0.037(3) 0.003(3) 0.001(2) -0.001(3)
C13 0.045(4) 0.051(4) 0.043(3) 0.006(3) -0.001(3) -0.003(3)
C12 0.034(3) 0.043(3) 0.047(3) 0.009(3) 0.013(3) 0.023(3)
C11 0.040(4) 0.051(4) 0.048(4) 0.023(3) -0.002(3) 0.018(3)
C10 0.031(3) 0.049(4) 0.034(3) 0.007(2) -0.001(2) 0.014(3)
C9 0.044(4) 0.039(3) 0.037(3) -0.001(2) 0.005(3) 0.011(3)
C8 0.037(3) 0.036(3) 0.045(3) 0.000(3) -0.009(3) 0.020(3)
C7 0.047(4) 0.049(4) 0.048(4) -0.033(3) -0.017(3) 0.018(4)
C6 0.046(4) 0.037(3) 0.055(4) -0.008(3) -0.021(3) 0.000(3)
C5 0.044(4) 0.042(3) 0.058(4) 0.007(3) -0.010(3) -0.004(3)
C4 0.035(3) 0.030(3) 0.044(3) 0.000(2) -0.007(2) 0.016(2)
C3 0.035(3) 0.045(3) 0.027(3) -0.009(3) -0.007(2) 0.009(3)
C1 0.031(3) 0.031(3) 0.040(3) 0.000(2) 0.001(2) 0.000(2)
C18 0.045(4) 0.043(3) 0.052(4) 0.013(3) -0.009(3) -0.007(3)
C17 0.036(4) 0.046(4) 0.054(4) 0.012(3) -0.007(3) 0.014(3)
C16 0.051(4) 0.039(3) 0.047(3) -0.007(3) 0.001(3) -0.012(3)
C19 0.048(4) 0.051(4) 0.047(4) 0.022(3) 0.001(3) 0.009(3)
C20 0.067(5) 0.036(4) 0.050(4) -0.002(3) 0.024(3) 0.017(3)

loop_
_atom_type_symbol
_atom_type_description
_atom_type_scat_dispersion_real
_atom_type_scat_dispersion_imag
_atom_type_scat_source
C C 0.0033 0.0016 'International Tables Vol C Tables 4.2.6.8 and 6.1.1.4'
H H 0.0000 0.0000 'International Tables Vol C Tables 4.2.6.8 and 6.1.1.4'
O O 0.0106 0.0060 'International Tables Vol C Tables 4.2.6.8 and 6.1.1.4'
P P 0.1023 0.0942 'International Tables Vol C Tables 4.2.6.8 and 6.1.1.4'
Br Br -0.2901 2.4595 'International Tables Vol C Tables 4.2.6.8 and 6.1.1.4'

loop_
_geom_angle_atom_site_label_1
_geom_angle_atom_site_label_2
_geom_angle_atom_site_label_3
_geom_angle
O3 P1 O2 116.1(3)
O3 P1 O1 114.4(2)
O2 P1 O1 107.0(2)
O3 P1 C1 105.7(3)
O2 P1 C1 102.9(3)
O1 P1 C1 110.1(3)
P1 O1 H1A 108.9
C18 O2 P1 116.6(4)
C3 C2 C15 119.3(5)
C3 C2 C1 121.9(5)
C15 C2 C1 118.8(4)
C14 C15 C10 120.0
C14 C15 C2 121.9(3)
C10 C15 C2 118.1(3)
C13 C14 C15 120.0
C13 C14 H14 120.0
C15 C14 H14 120.0
C14 C13 C12 120.0
C14 C13 H13 120.0
C12 C13 H13 120.0
C11 C12 C13 120.0
C11 C12 H12 120.0
C13 C12 H12 120.0
C12 C11 C10 120.0
C12 C11 H11 120.0
C10 C11 H11 120.0
C9 C10 C11 119.3(4)
C9 C10 C15 120.6(4)
C11 C10 C15 120.0
C10 C9 C8 122.8(5)
C10 C9 Br1 121.4(4)
C8 C9 Br1 115.7(4)
C3 C8 C9 115.2(6)
C3 C8 C7 120.1(6)
C9 C8 C7 124.6(6)
C6 C7 C8 121.0(6)
C6 C7 H7 119.5
C8 C7 H7 119.5
C7 C6 C5 120.4(6)
C7 C6 H6 119.8
C5 C6 H6 119.8
C4 C5 C6 119.5(7)
C4 C5 H5 120.2
C6 C5 H5 120.2
C5 C4 C3 124.0(6)
C5 C4 H4 118.0
C3 C4 H4 118.0
C8 C3 C2 123.9(6)
C8 C3 C4 114.9(5)
C2 C3 C4 121.1(5)
C2 C1 P1 112.5(4)
C2 C1 H1C 109.1
P1 C1 H1C 109.1
C2 C1 H1B 109.1
P1 C1 H1B 109.1
H1C C1 H1B 107.8
O2 C18 C17 106.5(5)
O2 C18 H18A 110.4
C17 C18 H18A 110.4
O2 C18 H18B 110.4
C17 C18 H18B 110.4
H18A C18 H18B 108.6
C18 C17 C20 107.6(6)
C18 C17 C19 108.4(5)
C20 C17 C19 111.0(5)
C18 C17 C16 113.0(6)
C20 C17 C16 106.8(5)
C19 C17 C16 110.1(6)
C17 C16 Br2 113.6(4)
C17 C16 H16A 108.8
Br2 C16 H16A 108.8
C17 C16 H16B 108.8
Br2 C16 H16B 108.8
H16A C16 H16B 107.7
C17 C19 H19A 109.5
C17 C19 H19B 109.5
H19A C19 H19B 109.5
C17 C19 H19C 109.5
H19A C19 H19C 109.5
H19B C19 H19C 109.5
C17 C20 H20A 109.5
C17 C20 H20B 109.5
H20A C20 H20B 109.5
C17 C20 H20C 109.5
H20A C20 H20C 109.5
H20B C20 H20C 109.5

loop_
_geom_bond_atom_site_label_1
_geom_bond_atom_site_label_2
_geom_bond_distance
Br1 C9 1.908(6)
Br2 C16 1.930(6)
P1 O3 1.502(4)
P1 O2 1.546(4)
P1 O1 1.561(4)
P1 C1 1.770(6)
O1 H1A 0.9600
O2 C18 1.466(7)
C2 C3 1.383(8)
C2 C15 1.413(6)
C2 C1 1.557(7)
C15 C14 1.3900
C15 C10 1.3900
C14 C13 1.3900
C14 H14 0.9300
C13 C12 1.3900
C13 H13 0.9300
C12 C11 1.3900
C12 H12 0.9300
C11 C10 1.3900
C11 H11 0.9300
C10 C9 1.347(7)
C9 C8 1.437(9)
C8 C3 1.356(8)
C8 C7 1.451(9)
C7 C6 1.329(10)
C7 H7 0.9300
C6 C5 1.350(9)
C6 H6 0.9300
C5 C4 1.348(9)
C5 H5 0.9300
C4 C3 1.433(9)
C4 H4 0.9300
C1 H1C 0.9700
C1 H1B 0.9700
C18 C17 1.493(9)
C18 H18A 0.9700
C18 H18B 0.9700
C17 C20 1.532(9)
C17 C19 1.535(8)
C17 C16 1.545(10)
C16 H16A 0.9700
C16 H16B 0.9700
C19 H19A 0.9600
C19 H19B 0.9600
C19 H19C 0.9600
C20 H20A 0.9600
C20 H20B 0.9600
C20 H20C 0.9600
